data_4027815
loop_
_publ_author_name
'Gatehouse, B.M.'
'Leverett, P.'

_publ_section_title
;
 Crystal Structures of Silver Dimolybdate, Ag2 Mo2 O7, and Silver
 Ditungstate, Ag2 W2 O7
;
_journal_name_full
;
Journal of the Chemical Society. Dalton Transactions, Inorganic Chemistry
 (1972-)
;
_journal_page_first 1316
_journal_page_last 1320
_journal_volume 1976
_journal_year 1976
_chemical_formula_sum 'Ag2 O7 W2'
_chemical_name_systematic 'Ag2 W2 O7'
_space_group_IT_number 2
_symmetry_space_group_name_Hall '-P 1'
_symmetry_space_group_name_H-M 'P -1'
_cell_angle_alpha 73.8
_cell_angle_beta 92.2
_cell_angle_gamma 104.7
_cell_formula_units_Z 2
_cell_length_a 6.033
_cell_length_b 7.051
_cell_length_c 7.735
_cell_volume 305.443
_citation_journal_id_ASTM JCDTBI
_cod_data_source_file silver2-3_168.cif
_cod_data_source_block Ag2O7W2
_cod_original_cell_volume 305.4433
_cod_database_code 4027815

loop_
_symmetry_equiv_pos_as_xyz
x,y,z
-x,-y,-z

loop_
_atom_site_label
_atom_site_type_symbol
_atom_site_fract_x
_atom_site_fract_y
_atom_site_fract_z
_atom_site_occupancy
_atom_site_U_iso_or_equiv
O5 O-2 0.1888 0.6959 0.011 1 0.0
O4 O-2 0.5838 0.694 0.2046 1 0.0
O3 O-2 0.9907 0.6687 0.3373 1 0.0
Ag1 Ag+1 0.7846 0.7143 0.944 1 0.0
O6 O-2 0.7932 0.9614 0.4122 1 0.0
O2 O-2 0.3964 0.6438 0.4949 1 0.0
O7 O-2 0.3463 0.9902 0.1927 1 0.0
W2 W+6 0.2861 0.7294 0.2226 1 0.0
O1 O-2 0.7936 0.6139 0.6867 1 0.0
W1 W+6 0.7358 0.7052 0.4445 1 0.0
Ag2 Ag+1 0.2903 0.722 0.7333 1 0.0
